data_7155719
loop_
_publ_author_name
'Liu, Tao'
'Tian, Jun'
'Gao, Wenchao'
'Chang, Hong hong'
'Liu, Qiang'
'Li, Xing'
'Wei, Wen long'

_publ_section_title
;
 Intermolecular Sulfenoamination of Alkenes with Sulfonylamides and
 N-Sulfanylsuccinimides to Access beta-Sulfonylamino Sulfides and
 Dihydrobenzothiazines
;
_journal_name_full 'Org. Biomol. Chem.'
_journal_paper_doi 10.1039/C7OB01225J
_journal_year 2017
_chemical_formula_sum 'C29 H27 Cl N O3 S2'
_chemical_formula_weight 537.08
_space_group_crystal_system monoclinic
_space_group_IT_number 14
_space_group_name_Hall '-P 2ybc'
_space_group_name_H-M_alt 'P 1 21/c 1'
_symmetry_space_group_name_Hall '-P 2ybc'
_symmetry_space_group_name_H-M 'P 1 21/c 1'
_atom_sites_solution_hydrogens geom
_audit_creation_method SHELXL-2014/7
_audit_update_record
;
2017-01-18 deposited with the CCDC.
2017-06-22 downloaded from the CCDC.
;
_cell_angle_alpha 90
_cell_angle_beta 100.4880(10)
_cell_angle_gamma 90
_cell_formula_units_Z 4
_cell_length_a 10.7451(4)
_cell_length_b 24.1196(8)
_cell_length_c 10.5407(4)
_cell_measurement_reflns_used 9646
_cell_measurement_temperature 290(2)
_cell_measurement_theta_max 28.22
_cell_measurement_theta_min 2.99
_cell_volume 2686.17(17)
_computing_cell_refinement 'Bruker SAINT'
_computing_data_collection 'Bruker APEX2'
_computing_data_reduction 'Bruker SAINT'
_computing_molecular_graphics 'Bruker SHELXTL'
_computing_publication_material 'Bruker SHELXTL'
_computing_structure_refinement 'SHELXL-2014/7 (Sheldrick, 2014)'
_computing_structure_solution 'SHELXS-97 (Sheldrick 2008)'
_diffrn_ambient_temperature 290(2)
_diffrn_measured_fraction_theta_full 0.996
_diffrn_measured_fraction_theta_max 0.994
_diffrn_measurement_device_type 'Bruker APEX-II CCD'
_diffrn_measurement_method '\f and \w scans'
_diffrn_radiation_type MoK\a
_diffrn_radiation_wavelength 0.71073
_diffrn_reflns_av_R_equivalents 0.0375
_diffrn_reflns_av_unetI/netI 0.0376
_diffrn_reflns_Laue_measured_fraction_full 0.996
_diffrn_reflns_Laue_measured_fraction_max 0.994
_diffrn_reflns_limit_h_max 12
_diffrn_reflns_limit_h_min -14
_diffrn_reflns_limit_k_max 32
_diffrn_reflns_limit_k_min -31
_diffrn_reflns_limit_l_max 14
_diffrn_reflns_limit_l_min -14
_diffrn_reflns_number 25814
_diffrn_reflns_point_group_measured_fraction_full 0.996
_diffrn_reflns_point_group_measured_fraction_max 0.994
_diffrn_reflns_theta_full 25.242
_diffrn_reflns_theta_max 28.308
_diffrn_reflns_theta_min 3.009
_exptl_absorpt_coefficient_mu 0.329
_exptl_absorpt_correction_type multi-scan
_exptl_absorpt_process_details SADABS
_exptl_crystal_colour colorless
_exptl_crystal_density_diffrn 1.328
_exptl_crystal_description block
_exptl_crystal_F_000 1124
_exptl_crystal_size_max 0.250
_exptl_crystal_size_mid 0.200
_exptl_crystal_size_min 0.100
_exptl_transmission_factor_max 0.7457
_exptl_transmission_factor_min 0.6652
_refine_diff_density_max 0.321
_refine_diff_density_min -0.506
_refine_diff_density_rms 0.050
_refine_ls_extinction_method none
_refine_ls_goodness_of_fit_ref 1.063
_refine_ls_hydrogen_treatment constr
_refine_ls_matrix_type full
_refine_ls_number_parameters 327
_refine_ls_number_reflns 6640
_refine_ls_number_restraints 0
_refine_ls_restrained_S_all 1.063
_refine_ls_R_factor_all 0.0913
_refine_ls_R_factor_gt 0.0614
_refine_ls_shift/su_max 0.001
_refine_ls_shift/su_mean 0.000
_refine_ls_structure_factor_coef Fsqd
_refine_ls_weighting_details 'w=1/[\s^2^(Fo^2^)+(0.0579P)^2^+1.9752P] where P=(Fo^2^+2Fc^2^)/3'
_refine_ls_weighting_scheme calc
_refine_ls_wR_factor_gt 0.1417
_refine_ls_wR_factor_ref 0.1569
_reflns_Friedel_coverage 0.000
_reflns_number_gt 4696
_reflns_number_total 6640
_reflns_threshold_expression 'I > 2\s(I)'
_cod_data_source_file c7ob01225j2.cif
_cod_data_source_block 161110c
_cod_depositor_comments
;
The following automatic conversions were performed:

'_exptl_absorpt_correction_type' value 'Multi-scan' changed to
'multi-scan' according to
/home/data/users/saulius/crontab/automatic-downloads/rss-feeds/RSC/lib/dictionaries/cif_core.dic
dictionary named 'cif_core.dic' version 2.4.2 from 2011-04-26.

Automatic conversion script
Id: cif_fix_values 4973 2017-02-22 13:04:09Z antanas 
;
_cod_database_code 7155719
_shelx_shelxl_version_number 2014/7
_shelx_space_group_comment
; 
The symmetry employed for this shelxl refinement is uniquely defined 
by the following loop, which should always be used as a source of 
symmetry information in preference to the above space-group names. 
They are only intended as comments. 
;
_shelx_estimated_absorpt_t_min 0.922
_shelx_estimated_absorpt_t_max 0.968

loop_
_space_group_symop_operation_xyz
'x, y, z'
'-x, y+1/2, -z+1/2'
'-x, -y, -z'
'x, -y-1/2, z-1/2'

loop_
_atom_site_label
_atom_site_type_symbol
_atom_site_fract_x
_atom_site_fract_y
_atom_site_fract_z
_atom_site_U_iso_or_equiv
_atom_site_adp_type
_atom_site_occupancy
_atom_site_site_symmetry_order
_atom_site_calc_flag
_atom_site_refinement_flags_posn
_atom_site_refinement_flags_adp
Cl1 Cl 1.11290(8) 0.50632(5) 0.26168(11) 0.0882(3) Uani 1 1 d . .
S1 S 0.47075(6) 0.45987(3) 0.30244(6) 0.04294(17) Uani 1 1 d . .
S2 S 0.57907(8) 0.66108(3) 0.10913(7) 0.0550(2) Uani 1 1 d . .
O1 O 0.41145(18) 0.44751(8) 0.41145(17) 0.0523(5) Uani 1 1 d . .
O2 O 0.4037(2) 0.44960(9) 0.17503(18) 0.0596(5) Uani 1 1 d . .
O3 O 0.31763(19) 0.59234(10) 0.09416(19) 0.0645(6) Uani 1 1 d . .
N1 N 0.50205(18) 0.52595(8) 0.31400(18) 0.0385(4) Uani 1 1 d . .
H1A H 0.4302 0.5432 0.3204 0.046 Uiso 1 1 calc R U
H1B H 0.5546 0.5311 0.3887 0.046 Uiso 1 1 calc R U
C1 C 0.6153(3) 0.42384(10) 0.3229(2) 0.0434(6) Uani 1 1 d . .
C2 C 0.6632(3) 0.40650(13) 0.2172(3) 0.0642(9) Uani 1 1 d . .
H2 H 0.6157 0.4107 0.1347 0.077 Uiso 1 1 calc R U
C3 C 0.7811(4) 0.38296(15) 0.2338(3) 0.0772(11) Uani 1 1 d . .
H3 H 0.8133 0.3715 0.1620 0.093 Uiso 1 1 calc R U
C4 C 0.8530(3) 0.37594(13) 0.3555(3) 0.0617(8) Uani 1 1 d . .
C5 C 0.9854(4) 0.35141(19) 0.3743(4) 0.0987(14) Uani 1 1 d . .
H5A H 0.9805 0.3134 0.3467 0.148 Uiso 1 1 calc R U
H5B H 1.0236 0.3533 0.4639 0.148 Uiso 1 1 calc R U
H5C H 1.0357 0.3720 0.3243 0.148 Uiso 1 1 calc R U
C6 C 0.8027(3) 0.39297(13) 0.4599(3) 0.0600(8) Uani 1 1 d . .
H6 H 0.8494 0.3879 0.5425 0.072 Uiso 1 1 calc R U
C7 C 0.6854(3) 0.41727(12) 0.4458(2) 0.0524(7) Uani 1 1 d . .
H7 H 0.6536 0.4291 0.5176 0.063 Uiso 1 1 calc R U
C8 C 0.5566(2) 0.55532(10) 0.2143(2) 0.0385(5) Uani 1 1 d . .
H8 H 0.5161 0.5407 0.1301 0.046 Uiso 1 1 calc R U
C9 C 0.6979(2) 0.54682(10) 0.2268(2) 0.0386(5) Uani 1 1 d . .
C10 C 0.7792(2) 0.55074(11) 0.3452(2) 0.0447(6) Uani 1 1 d . .
H10 H 0.7475 0.5610 0.4182 0.054 Uiso 1 1 calc R U
C11 C 0.9070(3) 0.53941(12) 0.3554(3) 0.0520(7) Uani 1 1 d . .
H11 H 0.9612 0.5423 0.4347 0.062 Uiso 1 1 calc R U
C12 C 0.9532(3) 0.52393(13) 0.2476(3) 0.0545(7) Uani 1 1 d . .
C13 C 0.8755(3) 0.52061(15) 0.1295(3) 0.0666(9) Uani 1 1 d . .
H13 H 0.9079 0.5107 0.0566 0.080 Uiso 1 1 calc R U
C14 C 0.7481(3) 0.53226(13) 0.1201(3) 0.0559(7) Uani 1 1 d . .
H14 H 0.6952 0.5302 0.0400 0.067 Uiso 1 1 calc R U
C15 C 0.5148(2) 0.61603(10) 0.2216(2) 0.0408(5) Uani 1 1 d . .
H15 H 0.5406 0.6299 0.3099 0.049 Uiso 1 1 calc R U
C16 C 0.3711(2) 0.62154(12) 0.1803(2) 0.0459(6) Uani 1 1 d . .
C17 C 0.3015(3) 0.66367(12) 0.2428(3) 0.0523(7) Uani 1 1 d . .
C18 C 0.3585(4) 0.70116(14) 0.3338(4) 0.0733(9) Uani 1 1 d . .
H18 H 0.4462 0.7014 0.3579 0.088 Uiso 1 1 calc R U
C19 C 0.2869(5) 0.73854(17) 0.3898(5) 0.0978(14) Uani 1 1 d . .
H19 H 0.3267 0.7638 0.4506 0.117 Uiso 1 1 calc R U
C20 C 0.1592(5) 0.73828(18) 0.3562(5) 0.0987(14) Uani 1 1 d . .
H20 H 0.1113 0.7629 0.3954 0.118 Uiso 1 1 calc R U
C21 C 0.0997(4) 0.70192(18) 0.2645(5) 0.0895(12) Uani 1 1 d . .
H21 H 0.0120 0.7023 0.2409 0.107 Uiso 1 1 calc R U
C22 C 0.1702(3) 0.66479(15) 0.2075(3) 0.0677(9) Uani 1 1 d . .
H22 H 0.1298 0.6403 0.1451 0.081 Uiso 1 1 calc R U
C23 C 0.6564(3) 0.71462(11) 0.2089(3) 0.0486(6) Uani 1 1 d . .
C24 C 0.7423(3) 0.70563(13) 0.3201(4) 0.0781(11) Uani 1 1 d . .
H24 H 0.7605 0.6696 0.3489 0.094 Uiso 1 1 calc R U
C25 C 0.8020(3) 0.74970(15) 0.3898(4) 0.0795(11) Uani 1 1 d . .
H25 H 0.8581 0.7424 0.4662 0.095 Uiso 1 1 calc R U
C26 C 0.7823(3) 0.80285(12) 0.3516(3) 0.0573(7) Uani 1 1 d . .
C27 C 0.6980(4) 0.81156(15) 0.2397(5) 0.0967(14) Uani 1 1 d . .
H27 H 0.6824 0.8476 0.2098 0.116 Uiso 1 1 calc R U
C28 C 0.6356(4) 0.76847(15) 0.1702(4) 0.0879(12) Uani 1 1 d . .
H28 H 0.5779 0.7761 0.0952 0.106 Uiso 1 1 calc R U
C29 C 0.8498(4) 0.85021(15) 0.4279(4) 0.0824(11) Uani 1 1 d . .
H29A H 0.9388 0.8477 0.4274 0.124 Uiso 1 1 calc R U
H29B H 0.8358 0.8484 0.5152 0.124 Uiso 1 1 calc R U
H29C H 0.8177 0.8847 0.3899 0.124 Uiso 1 1 calc R U

loop_
_atom_site_aniso_label
_atom_site_aniso_U_11
_atom_site_aniso_U_22
_atom_site_aniso_U_33
_atom_site_aniso_U_23
_atom_site_aniso_U_13
_atom_site_aniso_U_12
Cl1 0.0431(4) 0.1080(8) 0.1149(8) -0.0112(6) 0.0180(5) 0.0167(5)
S1 0.0435(3) 0.0482(4) 0.0332(3) -0.0009(3) -0.0031(2) -0.0069(3)
S2 0.0651(5) 0.0552(4) 0.0456(4) 0.0090(3) 0.0127(3) -0.0012(3)
O1 0.0496(11) 0.0608(12) 0.0449(10) 0.0027(9) 0.0041(8) -0.0139(9)
O2 0.0629(13) 0.0670(13) 0.0405(10) -0.0036(9) -0.0134(9) -0.0104(10)
O3 0.0476(11) 0.0905(16) 0.0501(11) -0.0115(11) -0.0050(9) 0.0051(11)
N1 0.0323(10) 0.0466(11) 0.0346(10) -0.0005(9) 0.0010(8) 0.0015(8)
C1 0.0532(15) 0.0402(13) 0.0353(12) 0.0011(10) 0.0038(11) 0.0004(11)
C2 0.085(2) 0.0673(19) 0.0370(14) -0.0062(13) 0.0030(14) 0.0214(17)
C3 0.102(3) 0.077(2) 0.0543(18) -0.0072(17) 0.0185(18) 0.037(2)
C4 0.068(2) 0.0536(17) 0.0641(19) 0.0026(15) 0.0143(16) 0.0169(15)
C5 0.089(3) 0.105(3) 0.103(3) -0.002(3) 0.019(2) 0.047(3)
C6 0.0645(19) 0.0660(19) 0.0457(15) 0.0073(14) 0.0004(14) 0.0098(15)
C7 0.0569(17) 0.0651(18) 0.0340(12) 0.0035(12) 0.0051(11) 0.0092(14)
C8 0.0411(13) 0.0441(13) 0.0277(11) 0.0015(10) -0.0006(9) 0.0016(10)
C9 0.0393(12) 0.0406(13) 0.0353(12) 0.0034(10) 0.0052(10) 0.0017(10)
C10 0.0404(13) 0.0562(16) 0.0377(12) -0.0026(11) 0.0071(10) 0.0019(11)
C11 0.0414(14) 0.0607(17) 0.0507(15) 0.0027(13) 0.0000(12) 0.0012(13)
C12 0.0392(14) 0.0577(16) 0.0675(18) 0.0041(14) 0.0124(13) 0.0082(12)
C13 0.0594(19) 0.090(2) 0.0559(17) -0.0029(17) 0.0252(15) 0.0134(17)
C14 0.0532(17) 0.078(2) 0.0365(13) 0.0015(13) 0.0075(12) 0.0087(15)
C15 0.0417(13) 0.0449(13) 0.0351(12) 0.0023(10) 0.0053(10) 0.0029(11)
C16 0.0407(14) 0.0567(16) 0.0378(13) 0.0072(12) 0.0011(11) 0.0034(12)
C17 0.0488(16) 0.0544(16) 0.0534(16) 0.0114(13) 0.0087(13) 0.0109(13)
C18 0.063(2) 0.064(2) 0.094(3) -0.0118(19) 0.0157(19) 0.0081(16)
C19 0.093(3) 0.069(2) 0.133(4) -0.028(2) 0.024(3) 0.013(2)
C20 0.091(3) 0.076(3) 0.134(4) -0.005(3) 0.034(3) 0.036(2)
C21 0.064(2) 0.089(3) 0.115(3) 0.013(3) 0.015(2) 0.035(2)
C22 0.0544(18) 0.076(2) 0.070(2) 0.0098(17) 0.0052(16) 0.0179(16)
C23 0.0427(14) 0.0475(15) 0.0572(16) 0.0094(12) 0.0137(12) 0.0060(11)
C24 0.073(2) 0.0452(17) 0.103(3) 0.0147(18) -0.019(2) 0.0033(16)
C25 0.065(2) 0.066(2) 0.095(3) 0.0116(19) -0.0193(19) -0.0009(17)
C26 0.0450(16) 0.0524(17) 0.079(2) -0.0050(15) 0.0241(15) 0.0006(13)
C27 0.110(3) 0.0446(19) 0.121(3) 0.015(2) -0.017(3) 0.0040(19)
C28 0.103(3) 0.057(2) 0.089(3) 0.0196(19) -0.021(2) 0.005(2)
C29 0.076(2) 0.070(2) 0.105(3) -0.020(2) 0.027(2) -0.0088(19)

loop_
_atom_type_symbol
_atom_type_description
_atom_type_scat_dispersion_real
_atom_type_scat_dispersion_imag
_atom_type_scat_source
C C 0.0033 0.0016 'International Tables Vol C Tables 4.2.6.8 and 6.1.1.4'
H H 0.0000 0.0000 'International Tables Vol C Tables 4.2.6.8 and 6.1.1.4'
N N 0.0061 0.0033 'International Tables Vol C Tables 4.2.6.8 and 6.1.1.4'
O O 0.0106 0.0060 'International Tables Vol C Tables 4.2.6.8 and 6.1.1.4'
S S 0.1246 0.1234 'International Tables Vol C Tables 4.2.6.8 and 6.1.1.4'
Cl Cl 0.1484 0.1585 'International Tables Vol C Tables 4.2.6.8 and 6.1.1.4'

loop_
_geom_angle_atom_site_label_1
_geom_angle_atom_site_label_2
_geom_angle_atom_site_label_3
_geom_angle
O2 S1 O1 119.60(12)
O2 S1 N1 107.61(11)
O1 S1 N1 104.93(11)
O2 S1 C1 108.25(13)
O1 S1 C1 107.97(12)
N1 S1 C1 107.97(11)
C23 S2 C15 103.84(12)
C8 N1 S1 121.34(16)
C8 N1 H1A 107.0
S1 N1 H1A 107.0
C8 N1 H1B 107.0
S1 N1 H1B 107.0
H1A N1 H1B 106.7
C2 C1 C7 120.3(3)
C2 C1 S1 120.2(2)
C7 C1 S1 119.3(2)
C3 C2 C1 119.7(3)
C3 C2 H2 120.1
C1 C2 H2 120.1
C2 C3 C4 121.2(3)
C2 C3 H3 119.4
C4 C3 H3 119.4
C6 C4 C3 118.1(3)
C6 C4 C5 120.5(3)
C3 C4 C5 121.4(3)
C4 C5 H5A 109.5
C4 C5 H5B 109.5
H5A C5 H5B 109.5
C4 C5 H5C 109.5
H5A C5 H5C 109.5
H5B C5 H5C 109.5
C7 C6 C4 121.8(3)
C7 C6 H6 119.1
C4 C6 H6 119.1
C6 C7 C1 118.9(3)
C6 C7 H7 120.6
C1 C7 H7 120.6
N1 C8 C9 113.27(18)
N1 C8 C15 105.31(19)
C9 C8 C15 115.0(2)
N1 C8 H8 107.7
C9 C8 H8 107.7
C15 C8 H8 107.7
C14 C9 C10 118.3(2)
C14 C9 C8 119.9(2)
C10 C9 C8 121.7(2)
C11 C10 C9 120.5(2)
C11 C10 H10 119.7
C9 C10 H10 119.7
C12 C11 C10 119.5(3)
C12 C11 H11 120.2
C10 C11 H11 120.2
C13 C12 C11 121.1(3)
C13 C12 Cl1 119.3(2)
C11 C12 Cl1 119.5(2)
C12 C13 C14 119.0(3)
C12 C13 H13 120.5
C14 C13 H13 120.5
C9 C14 C13 121.6(3)
C9 C14 H14 119.2
C13 C14 H14 119.2
C16 C15 C8 110.9(2)
C16 C15 S2 104.10(16)
C8 C15 S2 112.59(17)
C16 C15 H15 109.7
C8 C15 H15 109.7
S2 C15 H15 109.7
O3 C16 C17 121.5(2)
O3 C16 C15 118.7(2)
C17 C16 C15 119.8(2)
C18 C17 C22 118.3(3)
C18 C17 C16 124.2(3)
C22 C17 C16 117.6(3)
C17 C18 C19 120.9(4)
C17 C18 H18 119.6
C19 C18 H18 119.6
C20 C19 C18 120.0(4)
C20 C19 H19 120.0
C18 C19 H19 120.0
C19 C20 C21 120.4(4)
C19 C20 H20 119.8
C21 C20 H20 119.8
C20 C21 C22 119.9(4)
C20 C21 H21 120.0
C22 C21 H21 120.0
C21 C22 C17 120.4(4)
C21 C22 H22 119.8
C17 C22 H22 119.8
C28 C23 C24 117.0(3)
C28 C23 S2 118.7(2)
C24 C23 S2 124.2(2)
C23 C24 C25 120.5(3)
C23 C24 H24 119.7
C25 C24 H24 119.7
C26 C25 C24 122.7(3)
C26 C25 H25 118.7
C24 C25 H25 118.7
C25 C26 C27 116.6(3)
C25 C26 C29 121.9(3)
C27 C26 C29 121.6(3)
C26 C27 C28 121.8(3)
C26 C27 H27 119.1
C28 C27 H27 119.1
C23 C28 C27 121.5(3)
C23 C28 H28 119.3
C27 C28 H28 119.3
C26 C29 H29A 109.5
C26 C29 H29B 109.5
H29A C29 H29B 109.5
C26 C29 H29C 109.5
H29A C29 H29C 109.5
H29B C29 H29C 109.5

loop_
_geom_bond_atom_site_label_1
_geom_bond_atom_site_label_2
_geom_bond_distance
Cl1 C12 1.748(3)
S1 O2 1.4253(18)
S1 O1 1.4428(19)
S1 N1 1.629(2)
S1 C1 1.759(3)
S2 C23 1.774(3)
S2 C15 1.833(3)
O3 C16 1.208(3)
N1 C8 1.475(3)
N1 H1A 0.8900
N1 H1B 0.8900
C1 C2 1.375(4)
C1 C7 1.384(3)
C2 C3 1.370(5)
C2 H2 0.9300
C3 C4 1.382(5)
C3 H3 0.9300
C4 C6 1.375(4)
C4 C5 1.520(5)
C5 H5A 0.9600
C5 H5B 0.9600
C5 H5C 0.9600
C6 C7 1.373(4)
C6 H6 0.9300
C7 H7 0.9300
C8 C9 1.514(3)
C8 C15 1.538(3)
C8 H8 0.9800
C9 C14 1.378(4)
C9 C10 1.390(3)
C10 C11 1.386(4)
C10 H10 0.9300
C11 C12 1.372(4)
C11 H11 0.9300
C12 C13 1.369(4)
C13 C14 1.383(4)
C13 H13 0.9300
C14 H14 0.9300
C15 C16 1.532(3)
C15 H15 0.9800
C16 C17 1.485(4)
C17 C18 1.378(5)
C17 C22 1.392(4)
C18 C19 1.385(5)
C18 H18 0.9300
C19 C20 1.354(6)
C19 H19 0.9300
C20 C21 1.373(6)
C20 H20 0.9300
C21 C22 1.379(5)
C21 H21 0.9300
C22 H22 0.9300
C23 C28 1.368(4)
C23 C24 1.371(4)
C24 C25 1.382(5)
C24 H24 0.9300
C25 C26 1.349(4)
C25 H25 0.9300
C26 C27 1.367(5)
C26 C29 1.505(5)
C27 C28 1.374(5)
C27 H27 0.9300
C28 H28 0.9300
C29 H29A 0.9600
C29 H29B 0.9600
C29 H29C 0.9600

loop_
_geom_torsion_atom_site_label_1
_geom_torsion_atom_site_label_2
_geom_torsion_atom_site_label_3
_geom_torsion_atom_site_label_4
_geom_torsion
O2 S1 N1 C8 -47.7(2)
O1 S1 N1 C8 -176.13(17)
C1 S1 N1 C8 68.91(19)
O2 S1 C1 C2 19.2(3)
O1 S1 C1 C2 150.0(2)
N1 S1 C1 C2 -97.0(3)
O2 S1 C1 C7 -166.2(2)
O1 S1 C1 C7 -35.4(3)
N1 S1 C1 C7 77.6(2)
C7 C1 C2 C3 -0.4(5)
S1 C1 C2 C3 174.1(3)
C1 C2 C3 C4 0.4(6)
C2 C3 C4 C6 0.4(6)
C2 C3 C4 C5 -178.2(4)
C3 C4 C6 C7 -1.2(5)
C5 C4 C6 C7 177.4(3)
C4 C6 C7 C1 1.1(5)
C2 C1 C7 C6 -0.3(4)
S1 C1 C7 C6 -174.9(2)
S1 N1 C8 C9 -79.6(2)
S1 N1 C8 C15 153.93(16)
N1 C8 C9 C14 131.5(3)
C15 C8 C9 C14 -107.4(3)
N1 C8 C9 C10 -45.4(3)
C15 C8 C9 C10 75.7(3)
C14 C9 C10 C11 -1.0(4)
C8 C9 C10 C11 176.0(2)
C9 C10 C11 C12 -0.4(4)
C10 C11 C12 C13 1.4(5)
C10 C11 C12 Cl1 -176.9(2)
C11 C12 C13 C14 -1.1(5)
Cl1 C12 C13 C14 177.2(3)
C10 C9 C14 C13 1.3(4)
C8 C9 C14 C13 -175.7(3)
C12 C13 C14 C9 -0.3(5)
N1 C8 C15 C16 -66.4(2)
C9 C8 C15 C16 168.20(19)
N1 C8 C15 S2 177.40(15)
C9 C8 C15 S2 52.0(2)
C23 S2 C15 C16 114.23(18)
C23 S2 C15 C8 -125.57(18)
C8 C15 C16 O3 -36.3(3)
S2 C15 C16 O3 85.0(3)
C8 C15 C16 C17 146.0(2)
S2 C15 C16 C17 -92.7(2)
O3 C16 C17 C18 -174.4(3)
C15 C16 C17 C18 3.3(4)
O3 C16 C17 C22 6.1(4)
C15 C16 C17 C22 -176.2(3)
C22 C17 C18 C19 0.8(5)
C16 C17 C18 C19 -178.7(3)
C17 C18 C19 C20 0.5(7)
C18 C19 C20 C21 -1.4(7)
C19 C20 C21 C22 1.0(7)
C20 C21 C22 C17 0.3(6)
C18 C17 C22 C21 -1.2(5)
C16 C17 C22 C21 178.3(3)
C15 S2 C23 C28 -133.0(3)
C15 S2 C23 C24 50.9(3)
C28 C23 C24 C25 1.3(6)
S2 C23 C24 C25 177.5(3)
C23 C24 C25 C26 -1.8(7)
C24 C25 C26 C27 0.8(6)
C24 C25 C26 C29 -179.1(4)
C25 C26 C27 C28 0.6(7)
C29 C26 C27 C28 -179.6(4)
C24 C23 C28 C27 0.0(6)
S2 C23 C28 C27 -176.4(4)
C26 C27 C28 C23 -1.0(8)
